data_4027463
loop_
_publ_author_name
'Bo Jiang'
'Ying Li'
'Man-Su Tu'
'Shu-Liang Wang'
'Shu-Jiang Tu'
'Guigen Li'

_publ_section_title
;
 Allylic Amination and N-Arylation-Based Domino Reactions Providing Rapid
 Three-Component Strategies to Fused Pyrroles with Different Substituted
 Patterns
;
_journal_name_full 'Journal of Organic Chemistry'
_journal_page_first 7497
_journal_page_last 7505
_journal_paper_doi 10.1021/jo301323r
_journal_volume 77
_journal_year 2012
_chemical_formula_sum 'C28 H23 Br Cl F N2 O'
_chemical_formula_weight 537.84
_chemical_name_systematic
; 
 ? 
;
_space_group_IT_number 61
_symmetry_cell_setting orthorhombic
_symmetry_space_group_name_Hall '-P 2ac 2ab'
_symmetry_space_group_name_H-M 'P b c a'
_atom_sites_solution_hydrogens geom
_atom_sites_solution_primary direct
_atom_sites_solution_secondary difmap
_audit_creation_method SHELXL-97
_cell_angle_alpha 90.00
_cell_angle_beta 90.00
_cell_angle_gamma 90.00
_cell_formula_units_Z 8
_cell_length_a 17.7159(18)
_cell_length_b 9.6703(9)
_cell_length_c 29.114(3)
_cell_measurement_reflns_used 3429
_cell_measurement_temperature 298(2)
_cell_measurement_theta_max 22.314
_cell_measurement_theta_min 2.5
_cell_volume 4987.8(9)
_computing_cell_refinement 'Bruker SMART'
_computing_data_collection 'Bruker SMART'
_computing_data_reduction 'Bruker SHELXTL'
_computing_molecular_graphics 'Bruker SHELXTL'
_computing_publication_material 'Bruker SHELXTL'
_computing_structure_refinement 'SHELXL-97 (Sheldrick, 1997)'
_computing_structure_solution 'SHELXS-97 (Sheldrick, 1990)'
_diffrn_ambient_temperature 298(2)
_diffrn_measured_fraction_theta_full 0.999
_diffrn_measured_fraction_theta_max 0.999
_diffrn_measurement_device_type 'CCD area detector'
_diffrn_measurement_method 'phi and omega scans'
_diffrn_radiation_monochromator graphite
_diffrn_radiation_source 'fine-focus sealed tube'
_diffrn_radiation_type MoK\a
_diffrn_radiation_wavelength 0.71073
_diffrn_reflns_av_R_equivalents 0.0621
_diffrn_reflns_av_sigmaI/netI 0.0688
_diffrn_reflns_limit_h_max 21
_diffrn_reflns_limit_h_min -19
_diffrn_reflns_limit_k_max 11
_diffrn_reflns_limit_k_min -6
_diffrn_reflns_limit_l_max 34
_diffrn_reflns_limit_l_min -33
_diffrn_reflns_number 21232
_diffrn_reflns_theta_full 25.02
_diffrn_reflns_theta_max 25.02
_diffrn_reflns_theta_min 2.50
_exptl_absorpt_coefficient_mu 1.786
_exptl_absorpt_correction_T_max 0.6946
_exptl_absorpt_correction_T_min 0.5352
_exptl_absorpt_correction_type multi-scan
_exptl_absorpt_process_details sadabs
_exptl_crystal_colour yellow
_exptl_crystal_density_diffrn 1.432
_exptl_crystal_description block
_exptl_crystal_F_000 2192
_exptl_crystal_size_max 0.40
_exptl_crystal_size_mid 0.33
_exptl_crystal_size_min 0.22
_refine_diff_density_max 0.436
_refine_diff_density_min -0.888
_refine_diff_density_rms 0.070
_refine_ls_extinction_method none
_refine_ls_goodness_of_fit_ref 1.033
_refine_ls_hydrogen_treatment constr
_refine_ls_matrix_type full
_refine_ls_number_parameters 309
_refine_ls_number_reflns 4407
_refine_ls_number_restraints 0
_refine_ls_restrained_S_all 1.033
_refine_ls_R_factor_all 0.1201
_refine_ls_R_factor_gt 0.0557
_refine_ls_shift/su_max 0.001
_refine_ls_shift/su_mean 0.000
_refine_ls_structure_factor_coef Fsqd
_refine_ls_weighting_details 'calc w=1/[\s^2^(Fo^2^)+(0.0720P)^2^+0.0000P] where P=(Fo^2^+2Fc^2^)/3'
_refine_ls_weighting_scheme calc
_refine_ls_wR_factor_gt 0.1372
_refine_ls_wR_factor_ref 0.1549
_reflns_number_gt 2249
_reflns_number_total 4407
_reflns_threshold_expression >2sigma(I)
_cod_data_source_file jo301323r_si_002.cif
_cod_data_source_block 110514c
_cod_original_cell_volume 4987.8(8)
_cod_database_code 4027463

loop_
_symmetry_equiv_pos_as_xyz
'x, y, z'
'-x+1/2, -y, z+1/2'
'-x, y+1/2, -z+1/2'
'x+1/2, -y+1/2, -z'
'-x, -y, -z'
'x-1/2, y, -z-1/2'
'x, -y-1/2, z-1/2'
'-x-1/2, y-1/2, z'

loop_
_atom_site_label
_atom_site_type_symbol
_atom_site_fract_x
_atom_site_fract_y
_atom_site_fract_z
_atom_site_U_iso_or_equiv
_atom_site_adp_type
_atom_site_occupancy
_atom_site_symmetry_multiplicity
_atom_site_calc_flag
_atom_site_refinement_flags
Br1 Br 1.23522(4) -0.10935(8) 0.77350(2) 0.0910(3) Uani 1 1 d .
Cl1 Cl 0.94787(11) -0.01195(19) 0.78834(4) 0.1060(7) Uani 1 1 d .
F1 F 0.56446(15) 0.0265(3) 0.62519(10) 0.0735(9) Uani 1 1 d .
N1 N 0.92054(18) 0.1360(3) 0.59203(11) 0.0351(9) Uani 1 1 d .
N2 N 1.09394(19) 0.0553(4) 0.59230(12) 0.0425(9) Uani 1 1 d .
H2 H 1.0937 -0.0060 0.5709 0.051 Uiso 1 1 calc R
O1 O 0.99591(18) 0.1981(4) 0.44350(11) 0.0575(9) Uani 1 1 d .
C1 C 0.8579(2) 0.1178(4) 0.56376(14) 0.0350(10) Uani 1 1 d .
C2 C 0.8813(2) 0.1426(4) 0.51956(14) 0.0394(11) Uani 1 1 d .
H2A H 0.8511 0.1389 0.4935 0.047 Uiso 1 1 calc R
C3 C 0.9594(2) 0.1748(4) 0.52053(14) 0.0372(11) Uani 1 1 d .
C4 C 1.0127(2) 0.2015(5) 0.48397(15) 0.0413(11) Uani 1 1 d .
C5 C 1.0932(2) 0.2241(5) 0.49939(15) 0.0470(12) Uani 1 1 d .
H5A H 1.1171 0.2873 0.4779 0.056 Uiso 1 1 calc R
H5B H 1.1197 0.1366 0.4972 0.056 Uiso 1 1 calc R
C6 C 1.1046(2) 0.2814(5) 0.54810(14) 0.0395(11) Uani 1 1 d .
C7 C 1.0603(2) 0.1908(5) 0.58299(15) 0.0402(11) Uani 1 1 d .
H7 H 1.0573 0.2415 0.6121 0.048 Uiso 1 1 calc R
C8 C 0.9817(2) 0.1701(4) 0.56557(14) 0.0344(10) Uani 1 1 d .
C9 C 0.9263(2) 0.0993(5) 0.64011(14) 0.0352(10) Uani 1 1 d .
C10 C 0.9311(2) -0.0367(5) 0.65254(14) 0.0431(11) Uani 1 1 d .
H10 H 0.9301 -0.1052 0.6301 0.052 Uiso 1 1 calc R
C11 C 0.9375(3) -0.0721(6) 0.69784(18) 0.0583(14) Uani 1 1 d .
H11 H 0.9398 -0.1645 0.7065 0.070 Uiso 1 1 calc R
C12 C 0.9405(3) 0.0305(6) 0.73029(15) 0.0556(13) Uani 1 1 d .
C13 C 0.9378(3) 0.1670(6) 0.71840(16) 0.0576(14) Uani 1 1 d .
H13 H 0.9410 0.2354 0.7407 0.069 Uiso 1 1 calc R
C14 C 0.9301(2) 0.2018(5) 0.67242(15) 0.0484(12) Uani 1 1 d .
H14 H 0.9276 0.2941 0.6636 0.058 Uiso 1 1 calc R
C15 C 0.7821(2) 0.0900(4) 0.58138(14) 0.0353(11) Uani 1 1 d .
C16 C 0.7534(3) 0.1581(5) 0.61934(15) 0.0466(12) Uani 1 1 d .
H16 H 0.7840 0.2198 0.6353 0.056 Uiso 1 1 calc R
C17 C 0.6812(3) 0.1365(5) 0.63387(16) 0.0491(13) Uani 1 1 d .
H17 H 0.6628 0.1830 0.6595 0.059 Uiso 1 1 calc R
C18 C 0.6365(3) 0.0468(5) 0.61070(17) 0.0473(12) Uani 1 1 d .
C19 C 0.6615(2) -0.0240(5) 0.57372(17) 0.0482(12) Uani 1 1 d .
H19 H 0.6301 -0.0860 0.5585 0.058 Uiso 1 1 calc R
C20 C 0.7347(3) -0.0025(5) 0.55894(15) 0.0429(11) Uani 1 1 d .
H20 H 0.7525 -0.0507 0.5335 0.051 Uiso 1 1 calc R
C21 C 1.0767(3) 0.4306(5) 0.55112(16) 0.0579(14) Uani 1 1 d .
H21A H 1.1076 0.4885 0.5321 0.087 Uiso 1 1 calc R
H21B H 1.0797 0.4617 0.5824 0.087 Uiso 1 1 calc R
H21C H 1.0253 0.4352 0.5408 0.087 Uiso 1 1 calc R
C22 C 1.1883(3) 0.2788(6) 0.55949(18) 0.0657(15) Uani 1 1 d .
H22A H 1.2066 0.1856 0.5577 0.099 Uiso 1 1 calc R
H22B H 1.1959 0.3136 0.5900 0.099 Uiso 1 1 calc R
H22C H 1.2152 0.3356 0.5380 0.099 Uiso 1 1 calc R
C23 C 1.1263(2) 0.0220(5) 0.63459(15) 0.0397(11) Uani 1 1 d .
C24 C 1.1470(3) 0.1177(5) 0.66753(16) 0.0527(13) Uani 1 1 d .
H24 H 1.1392 0.2113 0.6620 0.063 Uiso 1 1 calc R
C25 C 1.1791(3) 0.0765(6) 0.70841(17) 0.0568(14) Uani 1 1 d .
H25 H 1.1931 0.1422 0.7301 0.068 Uiso 1 1 calc R
C26 C 1.1903(3) -0.0595(6) 0.71694(15) 0.0492(13) Uani 1 1 d .
C27 C 1.1704(3) -0.1584(5) 0.68575(16) 0.0550(14) Uani 1 1 d .
H27 H 1.1788 -0.2515 0.6919 0.066 Uiso 1 1 calc R
C28 C 1.1375(2) -0.1177(5) 0.64503(15) 0.0470(12) Uani 1 1 d .
H28 H 1.1225 -0.1847 0.6240 0.056 Uiso 1 1 calc R

loop_
_atom_site_aniso_label
_atom_site_aniso_U_11
_atom_site_aniso_U_22
_atom_site_aniso_U_33
_atom_site_aniso_U_23
_atom_site_aniso_U_13
_atom_site_aniso_U_12
Br1 0.1084(6) 0.1051(6) 0.0594(4) 0.0039(4) -0.0231(3) 0.0198(4)
Cl1 0.1744(18) 0.1068(13) 0.0369(7) 0.0166(9) -0.0192(9) 0.0369(13)
F1 0.0424(17) 0.092(2) 0.086(2) 0.0216(19) 0.0159(15) -0.0082(15)
N1 0.032(2) 0.043(2) 0.0306(19) 0.0040(17) 0.0003(17) -0.0009(16)
N2 0.047(2) 0.043(2) 0.037(2) 0.0026(19) -0.0060(17) 0.0053(19)
O1 0.065(2) 0.072(2) 0.0352(19) 0.0014(18) 0.0061(16) -0.0112(19)
C1 0.030(3) 0.036(3) 0.039(2) -0.002(2) -0.003(2) 0.000(2)
C2 0.042(3) 0.044(3) 0.032(2) -0.002(2) -0.004(2) 0.001(2)
C3 0.038(3) 0.038(3) 0.036(3) 0.002(2) -0.001(2) -0.002(2)
C4 0.053(3) 0.036(3) 0.034(3) 0.004(2) 0.005(2) -0.001(2)
C5 0.040(3) 0.048(3) 0.053(3) 0.006(2) 0.014(2) -0.005(2)
C6 0.033(3) 0.046(3) 0.040(3) 0.005(2) 0.000(2) -0.005(2)
C7 0.031(3) 0.051(3) 0.038(3) 0.003(2) -0.002(2) -0.003(2)
C8 0.037(3) 0.033(3) 0.034(2) 0.003(2) -0.002(2) 0.002(2)
C9 0.027(2) 0.047(3) 0.032(2) 0.007(2) 0.0006(18) 0.000(2)
C10 0.050(3) 0.045(3) 0.034(3) 0.004(2) 0.002(2) 0.000(2)
C11 0.074(4) 0.049(3) 0.052(3) 0.018(3) -0.005(3) 0.004(3)
C12 0.065(4) 0.066(4) 0.036(3) 0.007(3) -0.009(2) 0.008(3)
C13 0.073(4) 0.057(4) 0.043(3) -0.006(3) -0.011(2) 0.006(3)
C14 0.059(3) 0.046(3) 0.039(3) 0.003(3) -0.005(2) 0.002(3)
C15 0.038(3) 0.034(3) 0.034(2) 0.009(2) -0.006(2) 0.000(2)
C16 0.045(3) 0.057(3) 0.038(3) -0.007(2) -0.001(2) -0.003(2)
C17 0.045(3) 0.059(3) 0.043(3) 0.004(3) 0.007(2) 0.007(3)
C18 0.035(3) 0.053(3) 0.054(3) 0.018(3) 0.007(2) 0.003(3)
C19 0.032(3) 0.048(3) 0.065(3) 0.007(3) -0.010(2) -0.010(2)
C20 0.046(3) 0.039(3) 0.044(3) -0.002(2) -0.002(2) 0.002(2)
C21 0.061(4) 0.055(3) 0.058(3) 0.004(3) 0.002(3) -0.011(3)
C22 0.047(3) 0.083(4) 0.068(4) 0.013(3) 0.009(3) -0.018(3)
C23 0.031(3) 0.045(3) 0.044(3) 0.003(3) 0.000(2) -0.002(2)
C24 0.061(3) 0.040(3) 0.057(3) 0.004(3) -0.019(3) -0.006(3)
C25 0.058(3) 0.055(4) 0.057(3) -0.013(3) -0.018(3) -0.006(3)
C26 0.043(3) 0.063(4) 0.042(3) 0.007(3) -0.012(2) 0.006(3)
C27 0.066(4) 0.049(3) 0.050(3) 0.001(3) -0.008(3) 0.012(3)
C28 0.049(3) 0.048(3) 0.044(3) -0.008(2) -0.007(2) 0.004(2)

loop_
_atom_type_symbol
_atom_type_description
_atom_type_scat_dispersion_real
_atom_type_scat_dispersion_imag
_atom_type_scat_source
C C 0.0033 0.0016 'International Tables Vol C Tables 4.2.6.8 and 6.1.1.4'
H H 0.0000 0.0000 'International Tables Vol C Tables 4.2.6.8 and 6.1.1.4'
N N 0.0061 0.0033 'International Tables Vol C Tables 4.2.6.8 and 6.1.1.4'
O O 0.0106 0.0060 'International Tables Vol C Tables 4.2.6.8 and 6.1.1.4'
F F 0.0171 0.0103 'International Tables Vol C Tables 4.2.6.8 and 6.1.1.4'
Cl Cl 0.1484 0.1585 'International Tables Vol C Tables 4.2.6.8 and 6.1.1.4'
Br Br -0.2901 2.4595 'International Tables Vol C Tables 4.2.6.8 and 6.1.1.4'

loop_
_geom_angle_atom_site_label_1
_geom_angle_atom_site_label_2
_geom_angle_atom_site_label_3
_geom_angle
C8 N1 C1 109.2(3)
C8 N1 C9 123.2(3)
C1 N1 C9 126.6(3)
C23 N2 C7 122.5(4)
C23 N2 H2 118.8
C7 N2 H2 118.8
C2 C1 N1 106.9(4)
C2 C1 C15 129.6(4)
N1 C1 C15 123.2(4)
C1 C2 C3 108.3(4)
C1 C2 H2A 125.9
C3 C2 H2A 125.9
C8 C3 C2 107.1(4)
C8 C3 C4 121.5(4)
C2 C3 C4 131.4(4)
O1 C4 C3 123.3(4)
O1 C4 C5 121.5(4)
C3 C4 C5 115.0(4)
C4 C5 C6 116.8(3)
C4 C5 H5A 108.1
C6 C5 H5A 108.1
C4 C5 H5B 108.1
C6 C5 H5B 108.1
H5A C5 H5B 107.3
C22 C6 C21 108.6(4)
C22 C6 C5 108.9(4)
C21 C6 C5 110.5(4)
C22 C6 C7 109.9(4)
C21 C6 C7 109.3(4)
C5 C6 C7 109.5(3)
N2 C7 C8 108.8(4)
N2 C7 C6 114.8(3)
C8 C7 C6 108.9(3)
N2 C7 H7 108.0
C8 C7 H7 108.0
C6 C7 H7 108.0
C3 C8 N1 108.5(4)
C3 C8 C7 126.1(4)
N1 C8 C7 125.3(4)
C10 C9 C14 120.8(4)
C10 C9 N1 119.7(4)
C14 C9 N1 119.4(4)
C9 C10 C11 120.1(5)
C9 C10 H10 119.9
C11 C10 H10 119.9
C10 C11 C12 119.1(5)
C10 C11 H11 120.4
C12 C11 H11 120.4
C13 C12 C11 121.6(4)
C13 C12 Cl1 118.4(4)
C11 C12 Cl1 120.0(4)
C12 C13 C14 118.9(5)
C12 C13 H13 120.6
C14 C13 H13 120.6
C9 C14 C13 119.5(5)
C9 C14 H14 120.2
C13 C14 H14 120.2
C16 C15 C20 117.3(4)
C16 C15 C1 122.0(4)
C20 C15 C1 120.6(4)
C17 C16 C15 121.4(4)
C17 C16 H16 119.3
C15 C16 H16 119.3
C18 C17 C16 119.5(4)
C18 C17 H17 120.3
C16 C17 H17 120.3
C19 C18 C17 122.0(4)
C19 C18 F1 118.8(5)
C17 C18 F1 119.2(5)
C18 C19 C20 118.6(4)
C18 C19 H19 120.7
C20 C19 H19 120.7
C19 C20 C15 121.2(4)
C19 C20 H20 119.4
C15 C20 H20 119.4
C6 C21 H21A 109.5
C6 C21 H21B 109.5
H21A C21 H21B 109.5
C6 C21 H21C 109.5
H21A C21 H21C 109.5
H21B C21 H21C 109.5
C6 C22 H22A 109.5
C6 C22 H22B 109.5
H22A C22 H22B 109.5
C6 C22 H22C 109.5
H22A C22 H22C 109.5
H22B C22 H22C 109.5
C24 C23 N2 124.5(4)
C24 C23 C28 117.2(4)
N2 C23 C28 118.2(4)
C25 C24 C23 121.0(4)
C25 C24 H24 119.5
C23 C24 H24 119.5
C26 C25 C24 120.0(5)
C26 C25 H25 120.0
C24 C25 H25 120.0
C25 C26 C27 121.4(4)
C25 C26 Br1 118.0(4)
C27 C26 Br1 120.6(4)
C26 C27 C28 118.8(5)
C26 C27 H27 120.6
C28 C27 H27 120.6
C27 C28 C23 121.5(4)
C27 C28 H28 119.2
C23 C28 H28 119.2

loop_
_geom_bond_atom_site_label_1
_geom_bond_atom_site_label_2
_geom_bond_distance
Br1 C26 1.891(4)
Cl1 C12 1.744(5)
F1 C18 1.359(5)
N1 C8 1.370(5)
N1 C1 1.393(5)
N1 C9 1.447(5)
N2 C23 1.396(5)
N2 C7 1.464(5)
N2 H2 0.8600
O1 C4 1.216(5)
C1 C2 1.373(5)
C1 C15 1.462(6)
C2 C3 1.419(6)
C2 H2A 0.9300
C3 C8 1.370(6)
C3 C4 1.446(6)
C4 C5 1.512(6)
C5 C6 1.536(6)
C5 H5A 0.9700
C5 H5B 0.9700
C6 C22 1.518(6)
C6 C21 1.528(6)
C6 C7 1.554(6)
C7 C8 1.495(5)
C7 H7 0.9800
C9 C10 1.367(6)
C9 C14 1.368(6)
C10 C11 1.367(6)
C10 H10 0.9300
C11 C12 1.371(7)
C11 H11 0.9300
C12 C13 1.365(7)
C13 C14 1.387(6)
C13 H13 0.9300
C14 H14 0.9300
C15 C16 1.383(6)
C15 C20 1.391(6)
C16 C17 1.363(6)
C16 H16 0.9300
C17 C18 1.355(6)
C17 H17 0.9300
C18 C19 1.351(6)
C19 C20 1.382(6)
C19 H19 0.9300
C20 H20 0.9300
C21 H21A 0.9600
C21 H21B 0.9600
C21 H21C 0.9600
C22 H22A 0.9600
C22 H22B 0.9600
C22 H22C 0.9600
C23 C24 1.382(6)
C23 C28 1.399(6)
C24 C25 1.378(6)
C24 H24 0.9300
C25 C26 1.354(6)
C25 H25 0.9300
C26 C27 1.365(6)
C27 C28 1.378(6)
C27 H27 0.9300
C28 H28 0.9300

loop_
_geom_torsion_atom_site_label_1
_geom_torsion_atom_site_label_2
_geom_torsion_atom_site_label_3
_geom_torsion_atom_site_label_4
_geom_torsion
C8 N1 C1 C2 -0.6(5)
C9 N1 C1 C2 -169.1(4)
C8 N1 C1 C15 -175.7(4)
C9 N1 C1 C15 15.8(6)
N1 C1 C2 C3 0.7(5)
C15 C1 C2 C3 175.3(4)
C1 C2 C3 C8 -0.5(5)
C1 C2 C3 C4 176.1(5)
C8 C3 C4 O1 175.3(4)
C2 C3 C4 O1 -0.9(8)
C8 C3 C4 C5 -0.3(6)
C2 C3 C4 C5 -176.6(4)
O1 C4 C5 C6 157.2(4)
C3 C4 C5 C6 -27.1(6)
C4 C5 C6 C22 172.5(4)
C4 C5 C6 C21 -68.2(5)
C4 C5 C6 C7 52.3(5)
C23 N2 C7 C8 -126.8(4)
C23 N2 C7 C6 110.9(4)
C22 C6 C7 N2 -45.8(5)
C21 C6 C7 N2 -164.9(4)
C5 C6 C7 N2 73.8(4)
C22 C6 C7 C8 -168.0(4)
C21 C6 C7 C8 72.9(4)
C5 C6 C7 C8 -48.4(5)
C2 C3 C8 N1 0.2(5)
C4 C3 C8 N1 -176.9(4)
C2 C3 C8 C7 177.1(4)
C4 C3 C8 C7 0.0(7)
C1 N1 C8 C3 0.3(5)
C9 N1 C8 C3 169.3(4)
C1 N1 C8 C7 -176.7(4)
C9 N1 C8 C7 -7.6(6)
N2 C7 C8 C3 -100.2(5)
C6 C7 C8 C3 25.7(6)
N2 C7 C8 N1 76.3(5)
C6 C7 C8 N1 -157.9(4)
C8 N1 C9 C10 -94.7(5)
C1 N1 C9 C10 72.4(5)
C8 N1 C9 C14 82.4(5)
C1 N1 C9 C14 -110.5(5)
C14 C9 C10 C11 2.1(7)
N1 C9 C10 C11 179.2(4)
C9 C10 C11 C12 -1.3(7)
C10 C11 C12 C13 -0.5(8)
C10 C11 C12 Cl1 179.5(4)
C11 C12 C13 C14 1.5(8)
Cl1 C12 C13 C14 -178.5(4)
C10 C9 C14 C13 -1.1(7)
N1 C9 C14 C13 -178.2(4)
C12 C13 C14 C9 -0.7(7)
C2 C1 C15 C16 -132.2(5)
N1 C1 C15 C16 41.7(6)
C2 C1 C15 C20 44.8(6)
N1 C1 C15 C20 -141.3(4)
C20 C15 C16 C17 -0.7(6)
C1 C15 C16 C17 176.4(4)
C15 C16 C17 C18 -0.1(7)
C16 C17 C18 C19 0.9(7)
C16 C17 C18 F1 -179.6(4)
C17 C18 C19 C20 -0.8(7)
F1 C18 C19 C20 179.6(4)
C18 C19 C20 C15 0.0(7)
C16 C15 C20 C19 0.8(6)
C1 C15 C20 C19 -176.4(4)
C7 N2 C23 C24 -16.5(6)
C7 N2 C23 C28 162.3(4)
N2 C23 C24 C25 -179.6(4)
C28 C23 C24 C25 1.6(7)
C23 C24 C25 C26 -0.4(8)
C24 C25 C26 C27 -0.1(8)
C24 C25 C26 Br1 179.6(4)
C25 C26 C27 C28 -0.6(8)
Br1 C26 C27 C28 179.8(3)
C26 C27 C28 C23 1.8(7)
C24 C23 C28 C27 -2.2(7)
N2 C23 C28 C27 178.9(4)
